data_4020171
loop_
_publ_author_name
'Dwight D. Kim'
'Suk Joong Lee'
'Peter Beak'

_journal_name_full 'Journal of Organic Chemistry'
_journal_page_first 5376
_journal_page_last 5386
_journal_paper_doi 10.1021/jo047752m
_journal_volume 70
_journal_year 2005
_chemical_absolute_configuration ad
_chemical_formula_moiety 'C14 H17 Br O2'
_chemical_formula_sum 'C14 H17 Br O2'
_chemical_formula_weight 297.19
_space_group_IT_number 19
_space_group_name_Hall 'P 2ac 2ab'
_space_group_name_H-M_alt 'P 21 21 21'
_symmetry_cell_setting orthorhombic
_symmetry_space_group_name_Hall 'P 2ac 2ab'
_symmetry_space_group_name_H-M 'P 21 21 21'
_cell_angle_alpha 90.00
_cell_angle_beta 90.00
_cell_angle_gamma 90.00
_cell_formula_units_Z 4
_cell_length_a 5.554(3)
_cell_length_b 10.954(5)
_cell_length_c 20.878(9)
_cell_measurement_temperature 193(2)
_cell_volume 1270.2(10)
_diffrn_ambient_temperature 193(2)
_exptl_crystal_density_diffrn 1.554
_cod_depositor_comments
;
The following automatic conversions were performed:
'_symmetry_cell_setting' value 'Orthorhombic' changed to 'orthorhombic'
according to '/home/saulius/struct/CIF-dictionaries/cif_core.dic'
dictionary named 'cif_core.dic' version 2.4.1 from 2010-06-29.

Automatic conversion script
Id: cif_fix_enum 1527 2010-12-29 10:47:43Z saulius 
;
_cod_original_sg_symbol_Hall 'P  2ac 2ab '
_cod_database_code 4020171

loop_
_symmetry_equiv_pos_as_xyz
'x, y, z'
'-x+1/2, -y, z+1/2'
'-x, y+1/2, -z+1/2'
'x+1/2, -y+1/2, -z'

loop_
_atom_site_label
_atom_site_type_symbol
_atom_site_fract_x
_atom_site_fract_y
_atom_site_fract_z
_atom_site_U_iso_or_equiv
_atom_site_adp_type
_atom_site_occupancy
_atom_site_symmetry_multiplicity
_atom_site_calc_flag
_atom_site_refinement_flags
_atom_site_disorder_assembly
_atom_site_disorder_group
Br1 Br 0.26443(13) 0.11641(5) 0.92797(2) 0.04411(18) Uani 1 1 d . . .
C1 C 0.3643(9) 0.4899(5) 0.9314(3) 0.0360(14) Uani 1 1 d . . .
H1 H 0.2769 0.5588 0.9464 0.043 Uiso 1 1 calc R . .
C2 C 0.2710(11) 0.3760(5) 0.94121(19) 0.0341(12) Uani 1 1 d . . .
H2A H 0.1228 0.3659 0.9633 0.041 Uiso 1 1 calc R . .
C3 C 0.3958(10) 0.2757(5) 0.9184(3) 0.0315(14) Uani 1 1 d . . .
C4 C 0.6131(11) 0.2894(5) 0.8884(2) 0.0298(14) Uani 1 1 d . . .
H4 H 0.7009 0.2204 0.8738 0.036 Uiso 1 1 calc R . .
C5 C 0.7020(10) 0.4062(4) 0.8796(2) 0.0277(13) Uani 1 1 d . . .
H5 H 0.8522 0.4163 0.8585 0.033 Uiso 1 1 calc R . .
C6 C 0.5800(10) 0.5086(5) 0.9006(2) 0.0231(13) Uani 1 1 d . . .
C7 C 0.6708(8) 0.6342(4) 0.88578(19) 0.0242(13) Uani 1 1 d . . .
H7 H 0.8467 0.6300 0.8759 0.029 Uiso 1 1 calc R . .
C8 C 0.5389(9) 0.6965(5) 0.8299(2) 0.0258(13) Uani 1 1 d . . .
H8 H 0.3683 0.6673 0.8305 0.031 Uiso 1 1 calc R . .
C9 C 0.6414(10) 0.6688(5) 0.7640(2) 0.0321(15) Uani 1 1 d . . .
H9A H 0.5200 0.6898 0.7311 0.038 Uiso 1 1 calc R . .
H9B H 0.6742 0.5801 0.7607 0.038 Uiso 1 1 calc R . .
C10 C 0.8733(11) 0.7391(5) 0.7503(3) 0.0380(16) Uani 1 1 d . . .
H10A H 1.0051 0.7057 0.7769 0.046 Uiso 1 1 calc R . .
H10B H 0.9183 0.7282 0.7048 0.046 Uiso 1 1 calc R . .
C11 C 0.8442(10) 0.8741(6) 0.7643(2) 0.0463(16) Uani 1 1 d . . .
H11A H 0.7195 0.9088 0.7358 0.056 Uiso 1 1 calc R . .
H11B H 0.9978 0.9167 0.7554 0.056 Uiso 1 1 calc R . .
C12 C 0.7727(12) 0.8958(5) 0.8336(2) 0.0404(13) Uani 1 1 d . . .
H12A H 0.7533 0.9844 0.8411 0.048 Uiso 1 1 calc R . .
H12B H 0.9018 0.8656 0.8622 0.048 Uiso 1 1 calc R . .
C13 C 0.5379(10) 0.8305(5) 0.8492(2) 0.0281(14) Uani 1 1 d . . .
H13 H 0.3989 0.8737 0.8290 0.034 Uiso 1 1 calc R . .
C14 C 0.4988(10) 0.8185(5) 0.9212(2) 0.0337(13) Uani 1 1 d . . .
H14 H 0.5611 0.8927 0.9436 0.040 Uiso 1 1 calc R . .
O1 O 0.6333(6) 0.7144(3) 0.94002(14) 0.0298(9) Uani 1 1 d . . .
O2 O 0.2546(9) 0.8051(3) 0.93299(15) 0.0421(8) Uani 1 1 d . . .
H2 H 0.2324 0.7941 0.9724 0.063 Uiso 1 1 calc R . .

loop_
_atom_site_aniso_label
_atom_site_aniso_U_11
_atom_site_aniso_U_22
_atom_site_aniso_U_33
_atom_site_aniso_U_23
_atom_site_aniso_U_13
_atom_site_aniso_U_12
Br1 0.0469(3) 0.0428(3) 0.0427(3) 0.0045(3) -0.0053(4) -0.0050(4)
C1 0.029(3) 0.051(4) 0.028(3) 0.003(3) 0.011(3) 0.006(3)
C2 0.024(3) 0.054(3) 0.024(3) 0.009(3) 0.007(3) 0.007(4)
C3 0.040(4) 0.029(3) 0.026(3) 0.007(3) -0.009(3) -0.007(3)
C4 0.032(4) 0.022(3) 0.035(3) -0.002(3) 0.001(3) 0.012(3)
C5 0.019(3) 0.042(4) 0.023(2) -0.004(2) -0.001(2) 0.000(3)
C6 0.025(3) 0.029(3) 0.016(3) -0.002(2) -0.011(2) 0.003(3)
C7 0.022(3) 0.032(3) 0.019(2) -0.001(2) -0.0046(19) 0.002(2)
C8 0.018(3) 0.043(3) 0.017(3) -0.001(2) 0.000(2) 0.000(3)
C9 0.042(4) 0.036(3) 0.018(3) 0.007(2) 0.005(2) 0.005(3)
C10 0.041(4) 0.054(4) 0.020(3) 0.006(3) 0.004(3) 0.009(3)
C11 0.042(4) 0.057(4) 0.040(3) 0.013(3) 0.003(3) -0.015(3)
C12 0.040(4) 0.042(3) 0.039(3) 0.009(3) 0.000(3) -0.009(5)
C13 0.028(4) 0.036(4) 0.021(3) -0.001(2) 0.001(2) 0.001(3)
C14 0.041(4) 0.035(3) 0.025(3) 0.009(3) -0.008(3) 0.000(3)
O1 0.042(2) 0.035(2) 0.0128(19) -0.0024(16) -0.0042(15) 0.0045(16)
O2 0.036(2) 0.066(2) 0.0241(17) 0.002(2) 0.008(3) 0.009(3)

loop_
_geom_bond_atom_site_label_1
_geom_bond_atom_site_label_2
_geom_bond_distance
_geom_bond_site_symmetry_2
_geom_bond_publ_flag
Br1 C3 1.901(5) . ?
C1 C2 1.367(7) . ?
C1 C6 1.374(7) . ?
C1 H1 0.9500 . ?
C2 C3 1.384(7) . ?
C2 H2A 0.9500 . ?
C3 C4 1.369(7) . ?
C4 C5 1.383(7) . ?
C4 H4 0.9500 . ?
C5 C6 1.382(7) . ?
C5 H5 0.9500 . ?
C6 C7 1.498(7) . ?
C7 O1 1.448(5) . ?
C7 C8 1.536(6) . ?
C7 H7 1.0000 . ?
C8 C9 1.521(7) . ?
C8 C13 1.522(7) . ?
C8 H8 1.0000 . ?
C9 C10 1.528(7) . ?
C9 H9A 0.9900 . ?
C9 H9B 0.9900 . ?
C10 C11 1.517(8) . ?
C10 H10A 0.9900 . ?
C10 H10B 0.9900 . ?
C11 C12 1.518(7) . ?
C11 H11A 0.9900 . ?
C11 H11B 0.9900 . ?
C12 C13 1.523(8) . ?
C12 H12A 0.9900 . ?
C12 H12B 0.9900 . ?
C13 C14 1.524(7) . ?
C13 H13 1.0000 . ?
C14 O2 1.386(7) . ?
C14 O1 1.419(6) . ?
C14 H14 1.0000 . ?
O2 H2 0.8400 . ?

loop_
_cod_related_entry_id
_cod_related_entry_database
_cod_related_entry_code
1 ChemSpider 9383761
